data_1504711
loop_
_publ_author_name
'Sanji, Takanobu'
'Shiraishi, Kentaro'
'Kashiwabara, Taigo'
'Tanaka, Masato'

_publ_section_title
;
 Base-mediated cyclization reaction of 2-alkynylphenylphosphine oxides:
 synthesis and photophysical properties of benzo[b]phosphole oxides.
;
_journal_issue 13
_journal_name_full 'Organic letters'
_journal_page_first 2689
_journal_page_last 2692
_journal_paper_doi 10.1021/ol800841v
_journal_volume 10
_journal_year 2008
_chemical_formula_moiety 'C44 H42 Cl6 O2 P2 '
_chemical_formula_sum 'C44 H42 Cl6 O2 P2'
_chemical_formula_weight 877.48
_space_group_IT_number 2
_symmetry_cell_setting triclinic
_symmetry_Int_Tables_number 2
_symmetry_space_group_name_Hall '-P 1'
_symmetry_space_group_name_H-M 'P -1'
_cell_angle_alpha 106.891(4)
_cell_angle_beta 96.650(4)
_cell_angle_gamma 95.930(4)
_cell_formula_units_Z 2
_cell_length_a 12.273(4)
_cell_length_b 13.405(5)
_cell_length_c 14.376(5)
_cell_measurement_reflns_used 6041
_cell_measurement_temperature 113.1
_cell_measurement_theta_max 27.5
_cell_measurement_theta_min 3.1
_cell_volume 2224.4(13)
_computing_cell_refinement CrystalClear
_computing_data_collection CrystalClear
_computing_data_reduction CrystalStructure
_computing_publication_material 'CrystalStructure 3.7.0'
_computing_structure_refinement CRYSTALS
_computing_structure_solution SIR97
_diffrn_detector_area_resol_mean 29.26
_diffrn_measured_fraction_theta_full 0.935
_diffrn_measured_fraction_theta_max 0.935
_diffrn_measurement_device_type 'Rigaku Saturn'
_diffrn_measurement_method \w
_diffrn_radiation_type 'Mo K\a'
_diffrn_radiation_wavelength 0.71070
_diffrn_reflns_av_R_equivalents 0.030
_diffrn_reflns_limit_h_max 15
_diffrn_reflns_limit_h_min -15
_diffrn_reflns_limit_k_max 17
_diffrn_reflns_limit_k_min -17
_diffrn_reflns_limit_l_max 14
_diffrn_reflns_limit_l_min -18
_diffrn_reflns_number 16896
_diffrn_reflns_theta_full 27.48
_diffrn_reflns_theta_max 27.48
_exptl_absorpt_coefficient_mu 0.493
_exptl_absorpt_correction_T_max 0.906
_exptl_absorpt_correction_T_min 0.780
_exptl_absorpt_correction_type multi-scan
_exptl_absorpt_process_details 'Jacobson, R. (1998) Private communication'
_exptl_crystal_colour yellow
_exptl_crystal_density_diffrn 1.310
_exptl_crystal_density_method 'not measured'
_exptl_crystal_description needle
_exptl_crystal_F_000 908.00
_exptl_crystal_size_max 1.20
_exptl_crystal_size_mid 0.30
_exptl_crystal_size_min 0.25
_refine_diff_density_max 3.85
_refine_diff_density_min -1.02
_refine_ls_extinction_method none
_refine_ls_goodness_of_fit_ref 0.929
_refine_ls_hydrogen_treatment refall
_refine_ls_number_parameters 529
_refine_ls_number_reflns 5599
_refine_ls_R_factor_gt 0.0941
_refine_ls_shift/su_max 0.0000
_refine_ls_structure_factor_coef F
_refine_ls_weighting_details 'w = 1/[0.0239Fo^2^ + 1.0000\s(Fo^2^)]'
_refine_ls_weighting_scheme calc
_refine_ls_wR_factor_ref 0.1492
_reflns_number_gt 5599
_reflns_number_total 9535
_reflns_threshold_expression F^2^>2.0\s(F^2^)
_cod_data_source_file ol800841v-file003.cif
_cod_data_source_block '___srs080322-2'
_cod_depositor_comments
;
The following automatic conversions were performed:

'_geom_bond_publ_flag' value 'No' changed to 'no' according to
/home/saulius/struct/CIF-dictionaries/cif_core.dic dictionary named
'cif_core.dic' version 2.4.1 from 2010-06-29 (100
times).

'_geom_angle_publ_flag' value 'No' changed to 'no' according
to /home/saulius/struct/CIF-dictionaries/cif_core.dic dictionary
named 'cif_core.dic' version 2.4.1 from 2010-06-29 (174 times).

Automatic conversion script
Id: cif_fix_values 1715 2011-07-08 13:25:40Z adriana 
;
_cod_original_formula_sum 'C44 H42 Cl6 O2 P2 '
_cod_database_code 1504711

loop_
_symmetry_equiv_pos_site_id
_symmetry_equiv_pos_as_xyz
1 +X,+Y,+Z
2 -X,-Y,-Z

loop_
_atom_site_label
_atom_site_type_symbol
_atom_site_fract_x
_atom_site_fract_y
_atom_site_fract_z
_atom_site_U_iso_or_equiv
_atom_site_adp_type
_atom_site_occupancy
_atom_site_symmetry_multiplicity
_atom_site_calc_flag
_atom_site_refinement_flags
Cl(1) Cl 0.6132(2) 0.0672(2) 0.6025(2) 0.0684(8) Uani 1.00 1 d .
Cl(2) Cl 0.7998(2) -0.0098(3) 0.6765(2) 0.0920(11) Uani 1.00 1 d .
Cl(3) Cl 0.6153(2) -0.15768(19) 0.5498(2) 0.0631(7) Uani 1.00 1 d .
Cl(4) Cl 0.9230(3) 0.6000(2) 0.8013(3) 0.1016(13) Uani 1.00 1 d .
Cl(5) Cl 1.1109(2) 0.76085(19) 0.84455(16) 0.0522(6) Uani 1.00 1 d .
Cl(6) Cl 0.9301(2) 0.7478(2) 0.6901(2) 0.0694(8) Uani 1.00 1 d .
P(1) P 0.78722(12) 0.35377(11) 0.43274(11) 0.0122(3) Uani 1.00 1 d .
P(2) P 1.14447(12) 0.16986(11) 0.66276(10) 0.0126(3) Uani 1.00 1 d .
O(1) O 1.1932(3) 0.0772(3) 0.6077(2) 0.0188(10) Uani 1.00 1 d .
O(2) O 0.8282(3) 0.4208(3) 0.3738(2) 0.0171(10) Uani 1.00 1 d .
C(1) C 0.3598(8) 0.1591(8) -0.0237(6) 0.062(3) Uani 1.00 1 d .
C(2) C 0.2440(6) 0.1599(8) 0.1115(6) 0.057(2) Uani 1.00 1 d .
C(3) C 0.3056(7) -0.0082(6) 0.0130(5) 0.046(2) Uani 1.00 1 d .
C(4) C 0.3387(5) 0.1116(5) 0.0591(4) 0.0251(16) Uani 1.00 1 d .
C(5) C 0.4422(4) 0.1369(5) 0.1365(4) 0.0174(14) Uani 1.00 1 d .
C(6) C 0.4723(6) 0.0668(5) 0.1878(5) 0.037(2) Uani 1.00 1 d .
C(7) C 0.5612(5) 0.0937(5) 0.2614(5) 0.0313(18) Uani 1.00 1 d .
C(8) C 0.6278(4) 0.1901(4) 0.2902(4) 0.0138(13) Uani 1.00 1 d .
C(9) C 0.5990(5) 0.2616(5) 0.2405(5) 0.0337(19) Uani 1.00 1 d .
C(10) C 0.5089(5) 0.2338(5) 0.1650(5) 0.0335(19) Uani 1.00 1 d .
C(11) C 0.7227(4) 0.2191(4) 0.3686(4) 0.0134(13) Uani 1.00 1 d .
C(12) C 0.7738(4) 0.1536(4) 0.4080(4) 0.0147(13) Uani 1.00 1 d .
C(13) C 0.8704(4) 0.2031(4) 0.4859(4) 0.0142(13) Uani 1.00 1 d .
C(14) C 0.8935(4) 0.3123(4) 0.5061(4) 0.0160(13) Uani 1.00 1 d .
C(15) C 0.9873(4) 0.3727(4) 0.5676(4) 0.0157(13) Uani 1.00 1 d .
C(16) C 1.0600(4) 0.3207(4) 0.6119(4) 0.0161(13) Uani 1.00 1 d .
C(17) C 1.0359(4) 0.2114(4) 0.5943(4) 0.0140(13) Uani 1.00 1 d .
C(18) C 0.9409(4) 0.1511(4) 0.5317(4) 0.0165(14) Uani 1.00 1 d .
C(19) C 1.1692(4) 0.3670(4) 0.6723(4) 0.0147(13) Uani 1.00 1 d .
C(20) C 1.2279(4) 0.3002(4) 0.7030(4) 0.0151(13) Uani 1.00 1 d .
C(21) C 1.3400(4) 0.3211(4) 0.7583(4) 0.0144(13) Uani 1.00 1 d .
C(22) C 1.3887(4) 0.4273(4) 0.8100(4) 0.0170(14) Uani 1.00 1 d .
C(23) C 1.4978(5) 0.4505(5) 0.8588(4) 0.0216(15) Uani 1.00 1 d .
C(24) C 1.5640(4) 0.3689(5) 0.8544(4) 0.0212(15) Uani 1.00 1 d .
C(25) C 1.5135(5) 0.2653(5) 0.8055(5) 0.0256(16) Uani 1.00 1 d .
C(26) C 1.4056(5) 0.2432(5) 0.7592(4) 0.0240(16) Uani 1.00 1 d .
C(27) C 1.6861(5) 0.3917(5) 0.9009(5) 0.0298(18) Uani 1.00 1 d .
C(28) C 1.7260(5) 0.5091(6) 0.9485(6) 0.038(2) Uani 1.00 1 d .
C(29) C 1.7558(6) 0.3489(7) 0.8221(5) 0.044(2) Uani 1.00 1 d .
C(30) C 1.7032(6) 0.3381(6) 0.9810(6) 0.039(2) Uani 1.00 1 d .
C(31) C 1.0898(4) 0.1484(4) 0.7670(4) 0.0150(13) Uani 1.00 1 d .
C(32) C 1.0552(5) 0.2299(5) 0.8375(5) 0.0275(18) Uani 1.00 1 d .
C(33) C 1.0060(6) 0.2095(6) 0.9131(5) 0.034(2) Uani 1.00 1 d .
C(34) C 0.9883(5) 0.1106(6) 0.9197(5) 0.0294(18) Uani 1.00 1 d .
C(35) C 1.0226(5) 0.0271(5) 0.8510(5) 0.0278(18) Uani 1.00 1 d .
C(36) C 1.0734(5) 0.0469(5) 0.7747(4) 0.0239(16) Uani 1.00 1 d .
C(37) C 0.6938(4) 0.4141(4) 0.5119(4) 0.0158(14) Uani 1.00 1 d .
C(38) C 0.6986(5) 0.5239(5) 0.5383(5) 0.0269(17) Uani 1.00 1 d .
C(39) C 0.6316(6) 0.5734(6) 0.6031(5) 0.035(2) Uani 1.00 1 d .
C(40) C 0.5587(6) 0.5131(6) 0.6384(5) 0.0331(19) Uani 1.00 1 d .
C(41) C 0.5531(5) 0.4059(6) 0.6134(5) 0.0322(19) Uani 1.00 1 d .
C(42) C 0.6217(5) 0.3556(5) 0.5501(4) 0.0260(16) Uani 1.00 1 d .
C(43) C 0.6948(6) -0.0343(6) 0.5765(6) 0.043(2) Uani 1.00 1 d .
C(44) C 1.0110(9) 0.6742(9) 0.7533(7) 0.067(3) Uani 1.00 1 d .
H(1) H 0.3133 0.1178 -0.0828 0.072 Uiso 1.00 1 c R
H(2) H 0.4351 0.1607 -0.0335 0.072 Uiso 1.00 1 c R
H(3) H 0.3420 0.2289 -0.0059 0.072 Uiso 1.00 1 c R
H(4) H 0.2750 0.2211 0.1644 0.064 Uiso 1.00 1 c R
H(5) H 0.2064 0.1099 0.1362 0.064 Uiso 1.00 1 c R
H(6) H 0.1931 0.1784 0.0664 0.064 Uiso 1.00 1 c R
H(7) H 0.2271 -0.0228 -0.0026 0.050 Uiso 1.00 1 c R
H(8) H 0.3304 -0.0430 0.0585 0.050 Uiso 1.00 1 c R
H(9) H 0.3373 -0.0325 -0.0453 0.050 Uiso 1.00 1 c R
H(10) H 0.4294 -0.0010 0.1702 0.042 Uiso 1.00 1 c R
H(11) H 0.5784 0.0436 0.2938 0.037 Uiso 1.00 1 c R
H(12) H 0.6414 0.3297 0.2583 0.040 Uiso 1.00 1 c R
H(13) H 0.4919 0.2830 0.1314 0.041 Uiso 1.00 1 c R
H(14) H 0.7503 0.0797 0.3871 0.016 Uiso 1.00 1 c R
H(15) H 1.0017 0.4467 0.5791 0.018 Uiso 1.00 1 c R
H(16) H 0.9267 0.0771 0.5195 0.021 Uiso 1.00 1 c R
H(17) H 1.1965 0.4398 0.6879 0.017 Uiso 1.00 1 c R
H(18) H 1.3463 0.4829 0.8109 0.019 Uiso 1.00 1 c R
H(19) H 1.5282 0.5213 0.8945 0.024 Uiso 1.00 1 c R
H(20) H 1.5553 0.2093 0.8047 0.031 Uiso 1.00 1 c R
H(21) H 1.3749 0.1721 0.7251 0.026 Uiso 1.00 1 c R
H(22) H 1.7532 0.5371 0.9007 0.041 Uiso 1.00 1 c R
H(23) H 1.7837 0.5198 1.0021 0.041 Uiso 1.00 1 c R
H(24) H 1.6662 0.5438 0.9716 0.041 Uiso 1.00 1 c R
H(25) H 1.7637 0.2783 0.8188 0.050 Uiso 1.00 1 c R
H(26) H 1.8270 0.3902 0.8369 0.050 Uiso 1.00 1 c R
H(27) H 1.7195 0.3505 0.7606 0.050 Uiso 1.00 1 c R
H(28) H 1.6936 0.3845 1.0425 0.048 Uiso 1.00 1 c R
H(29) H 1.7757 0.3193 0.9857 0.048 Uiso 1.00 1 c R
H(30) H 1.6501 0.2765 0.9641 0.048 Uiso 1.00 1 c R
H(31) H 1.0661 0.2994 0.8330 0.037 Uiso 1.00 1 c R
H(32) H 0.9840 0.2658 0.9611 0.044 Uiso 1.00 1 c R
H(33) H 0.9536 0.0977 0.9716 0.039 Uiso 1.00 1 c R
H(34) H 1.0103 -0.0426 0.8550 0.036 Uiso 1.00 1 c R
H(35) H 1.0975 -0.0089 0.7276 0.028 Uiso 1.00 1 c R
H(36) H 0.7473 0.5637 0.5112 0.034 Uiso 1.00 1 c R
H(37) H 0.6361 0.6479 0.6226 0.043 Uiso 1.00 1 c R
H(38) H 0.5114 0.5476 0.6813 0.040 Uiso 1.00 1 c R
H(39) H 0.5028 0.3663 0.6393 0.040 Uiso 1.00 1 c R
H(40) H 0.6200 0.2814 0.5327 0.030 Uiso 1.00 1 c R
H(41) H 0.7285 -0.0324 0.5206 0.050 Uiso 1.00 1 c R
H(42) H 1.0472 0.6280 0.7076 0.076 Uiso 1.00 1 c R

loop_
_atom_site_aniso_label
_atom_site_aniso_U_11
_atom_site_aniso_U_22
_atom_site_aniso_U_33
_atom_site_aniso_U_12
_atom_site_aniso_U_13
_atom_site_aniso_U_23
Cl(1) 0.0735(18) 0.0512(15) 0.0856(19) 0.0200(13) 0.0242(15) 0.0206(13)
Cl(2) 0.0699(18) 0.133(3) 0.0691(18) -0.0338(18) -0.0288(15) 0.057(2)
Cl(3) 0.0622(15) 0.0347(11) 0.0864(18) -0.0063(10) 0.0090(13) 0.0147(12)
Cl(4) 0.101(2) 0.072(2) 0.137(3) -0.0078(18) 0.074(2) 0.026(2)
Cl(5) 0.0645(14) 0.0449(12) 0.0422(11) 0.0127(11) 0.0061(10) 0.0048(9)
Cl(6) 0.0626(16) 0.0750(19) 0.0590(15) 0.0036(14) 0.0102(12) 0.0044(13)
P(1) 0.0107(6) 0.0094(7) 0.0166(7) 0.0014(5) -0.0007(5) 0.0053(5)
P(2) 0.0129(7) 0.0091(7) 0.0152(7) 0.0005(5) -0.0013(5) 0.0045(5)
O(1) 0.024(2) 0.011(2) 0.020(2) 0.0037(17) -0.0001(17) 0.0032(16)
O(2) 0.017(2) 0.0103(19) 0.022(2) -0.0017(16) 0.0007(16) 0.0046(16)
C(1) 0.068(6) 0.081(7) 0.031(4) -0.025(5) -0.020(4) 0.033(4)
C(2) 0.030(4) 0.081(7) 0.049(5) 0.027(4) -0.005(3) 0.002(4)
C(3) 0.042(4) 0.044(5) 0.039(4) -0.004(3) -0.022(3) 0.006(3)
C(4) 0.016(2) 0.034(3) 0.019(3) -0.001(2) -0.007(2) 0.004(2)
C(5) 0.013(2) 0.024(3) 0.017(2) 0.006(2) -0.001(2) 0.010(2)
C(6) 0.041(4) 0.026(3) 0.038(4) -0.021(3) -0.020(3) 0.017(3)
C(7) 0.038(3) 0.022(3) 0.032(3) -0.011(3) -0.014(3) 0.018(2)
C(8) 0.014(2) 0.012(2) 0.015(2) 0.003(2) -0.001(2) 0.004(2)
C(9) 0.027(3) 0.019(3) 0.054(4) -0.002(2) -0.017(3) 0.020(3)
C(10) 0.033(3) 0.029(3) 0.040(4) 0.002(3) -0.016(3) 0.022(3)
C(11) 0.016(2) 0.011(2) 0.012(2) -0.001(2) 0.003(2) 0.002(2)
C(12) 0.015(2) 0.012(2) 0.014(2) -0.002(2) -0.001(2) 0.001(2)
C(13) 0.012(2) 0.009(2) 0.019(2) -0.003(2) -0.001(2) 0.003(2)
C(14) 0.019(2) 0.011(2) 0.018(2) 0.001(2) -0.000(2) 0.006(2)
C(15) 0.012(2) 0.011(2) 0.022(2) -0.001(2) -0.005(2) 0.005(2)
C(16) 0.020(2) 0.011(2) 0.017(2) -0.001(2) -0.002(2) 0.006(2)
C(17) 0.018(2) 0.009(2) 0.015(2) 0.002(2) 0.004(2) 0.003(2)
C(18) 0.020(2) 0.008(2) 0.024(2) 0.004(2) 0.003(2) 0.007(2)
C(19) 0.014(2) 0.011(2) 0.017(2) 0.001(2) -0.002(2) 0.003(2)
C(20) 0.012(2) 0.017(2) 0.017(2) -0.000(2) 0.002(2) 0.008(2)
C(21) 0.010(2) 0.015(2) 0.018(2) 0.002(2) 0.001(2) 0.005(2)
C(22) 0.013(2) 0.013(2) 0.021(2) 0.001(2) 0.001(2) 0.001(2)
C(23) 0.021(3) 0.023(3) 0.016(2) 0.002(2) -0.003(2) 0.002(2)
C(24) 0.014(2) 0.027(3) 0.022(3) -0.001(2) -0.000(2) 0.009(2)
C(25) 0.017(3) 0.022(3) 0.038(3) 0.003(2) -0.003(2) 0.011(2)
C(26) 0.021(3) 0.013(3) 0.032(3) -0.004(2) -0.008(2) 0.005(2)
C(27) 0.010(2) 0.035(4) 0.043(4) 0.005(2) -0.009(2) 0.014(3)
C(28) 0.019(3) 0.039(4) 0.045(4) -0.007(3) -0.012(3) 0.008(3)
C(29) 0.024(3) 0.057(5) 0.043(4) 0.012(3) 0.003(3) 0.002(4)
C(30) 0.029(3) 0.047(4) 0.045(4) 0.002(3) -0.010(3) 0.025(4)
C(31) 0.013(2) 0.016(2) 0.016(2) 0.002(2) 0.000(2) 0.005(2)
C(32) 0.041(3) 0.022(3) 0.030(3) 0.014(3) 0.018(3) 0.014(2)
C(33) 0.043(4) 0.040(4) 0.026(3) 0.016(3) 0.014(3) 0.013(3)
C(34) 0.020(3) 0.051(4) 0.027(3) 0.007(3) 0.003(2) 0.026(3)
C(35) 0.027(3) 0.032(3) 0.030(3) 0.001(3) 0.004(2) 0.019(3)
C(36) 0.027(3) 0.021(3) 0.021(3) -0.004(2) -0.001(2) 0.008(2)
C(37) 0.016(2) 0.016(2) 0.018(2) 0.005(2) 0.002(2) 0.008(2)
C(38) 0.032(3) 0.019(3) 0.035(3) 0.008(2) 0.011(2) 0.012(2)
C(39) 0.044(4) 0.027(3) 0.036(3) 0.011(3) 0.015(3) 0.007(3)
C(40) 0.031(3) 0.043(4) 0.027(3) 0.017(3) 0.009(2) 0.008(3)
C(41) 0.027(3) 0.041(4) 0.033(3) 0.010(3) 0.015(2) 0.011(3)
C(42) 0.027(3) 0.021(3) 0.026(3) -0.004(2) 0.004(2) 0.005(2)
C(43) 0.034(4) 0.050(5) 0.040(4) -0.001(3) -0.000(3) 0.015(4)
C(44) 0.069(6) 0.069(7) 0.054(5) -0.006(5) 0.036(5) -0.001(5)

loop_
_atom_type_symbol
_atom_type_description
_atom_type_scat_dispersion_real
_atom_type_scat_dispersion_imag
_atom_type_scat_source
C C 0.003 0.002
;
International Tables for Crystallography
(1992, Vol. C, Tables 4.2.6.8 and 6.1.1.4)
;
H H 0.000 0.000
;
International Tables for Crystallography
(1992, Vol. C, Table 6.1.1.4)
;
Cl Cl 0.148 0.159
;
International Tables for Crystallography
(1992, Vol. C, Tables 4.2.6.8 and 6.1.1.4)
;
O O 0.011 0.006
;
International Tables for Crystallography
(1992, Vol. C, Tables 4.2.6.8 and 6.1.1.4)
;
P P 0.102 0.094
;
International Tables for Crystallography
(1992, Vol. C, Tables 4.2.6.8 and 6.1.1.4)
;

loop_
_geom_angle_atom_site_label_1
_geom_angle_atom_site_label_2
_geom_angle_atom_site_label_3
_geom_angle
_geom_angle_publ_flag
O(2) P(1) C(11) 118.6(2) no
O(2) P(1) C(14) 115.7(2) no
O(2) P(1) C(37) 112.6(2) no
C(11) P(1) C(14) 92.8(2) no
C(11) P(1) C(37) 107.0(2) no
C(14) P(1) C(37) 108.2(2) no
O(1) P(2) C(17) 116.5(2) no
O(1) P(2) C(20) 119.2(2) no
O(1) P(2) C(31) 111.7(2) no
C(17) P(2) C(20) 92.9(2) no
C(17) P(2) C(31) 106.4(2) no
C(20) P(2) C(31) 108.1(2) no
C(1) C(4) C(2) 110.1(7) no
C(1) C(4) C(3) 108.1(6) no
C(1) C(4) C(5) 110.4(6) no
C(2) C(4) C(3) 109.8(6) no
C(2) C(4) C(5) 107.4(5) no
C(3) C(4) C(5) 111.0(6) no
C(4) C(5) C(6) 122.6(5) no
C(4) C(5) C(10) 121.7(6) no
C(6) C(5) C(10) 115.6(5) no
C(5) C(6) C(7) 121.7(6) no
C(6) C(7) C(8) 123.0(7) no
C(7) C(8) C(9) 116.3(5) no
C(7) C(8) C(11) 123.2(6) no
C(9) C(8) C(11) 120.5(5) no
C(8) C(9) C(10) 120.6(6) no
C(5) C(10) C(9) 122.8(7) no
P(1) C(11) C(8) 124.3(4) no
P(1) C(11) C(12) 108.9(3) no
C(8) C(11) C(12) 126.8(4) no
C(11) C(12) C(13) 116.1(5) no
C(12) C(13) C(14) 113.5(5) no
C(12) C(13) C(18) 126.5(5) no
C(14) C(13) C(18) 119.8(4) no
P(1) C(14) C(13) 108.3(3) no
P(1) C(14) C(15) 128.4(5) no
C(13) C(14) C(15) 123.2(5) no
C(14) C(15) C(16) 117.3(5) no
C(15) C(16) C(17) 119.9(4) no
C(15) C(16) C(19) 126.6(5) no
C(17) C(16) C(19) 113.3(5) no
P(2) C(17) C(16) 108.6(3) no
P(2) C(17) C(18) 129.2(4) no
C(16) C(17) C(18) 122.2(5) no
C(13) C(18) C(17) 117.6(5) no
C(16) C(19) C(20) 116.2(5) no
P(2) C(20) C(19) 108.6(3) no
P(2) C(20) C(21) 122.6(4) no
C(19) C(20) C(21) 128.8(5) no
C(20) C(21) C(22) 119.5(5) no
C(20) C(21) C(26) 123.3(4) no
C(22) C(21) C(26) 117.1(4) no
C(21) C(22) C(23) 121.0(5) no
C(22) C(23) C(24) 120.3(5) no
C(23) C(24) C(25) 117.5(5) no
C(23) C(24) C(27) 122.0(5) no
C(25) C(24) C(27) 120.5(6) no
C(24) C(25) C(26) 121.6(6) no
C(21) C(26) C(25) 122.5(5) no
C(24) C(27) C(28) 112.5(6) no
C(24) C(27) C(29) 109.0(5) no
C(24) C(27) C(30) 109.7(6) no
C(28) C(27) C(29) 108.7(6) no
C(28) C(27) C(30) 107.5(6) no
C(29) C(27) C(30) 109.4(6) no
P(2) C(31) C(32) 121.6(5) no
P(2) C(31) C(36) 119.7(4) no
C(32) C(31) C(36) 118.6(6) no
C(31) C(32) C(33) 120.3(7) no
C(32) C(33) C(34) 121.2(6) no
C(33) C(34) C(35) 120.2(7) no
C(34) C(35) C(36) 119.2(7) no
C(31) C(36) C(35) 120.5(6) no
P(1) C(37) C(38) 118.2(5) no
P(1) C(37) C(42) 121.7(4) no
C(38) C(37) C(42) 120.0(6) no
C(37) C(38) C(39) 119.7(7) no
C(38) C(39) C(40) 119.2(7) no
C(39) C(40) C(41) 121.8(7) no
C(40) C(41) C(42) 119.5(7) no
C(37) C(42) C(41) 119.8(6) no
Cl(1) C(43) Cl(2) 108.1(4) no
Cl(1) C(43) Cl(3) 111.5(4) no
Cl(2) C(43) Cl(3) 112.2(5) no
Cl(4) C(44) Cl(5) 111.7(6) no
Cl(4) C(44) Cl(6) 109.0(6) no
Cl(5) C(44) Cl(6) 109.6(6) no
C(4) C(1) H(1) 109.0 no
C(4) C(1) H(2) 111.0 no
C(4) C(1) H(3) 108.4 no
H(1) C(1) H(2) 109.5 no
H(1) C(1) H(3) 109.5 no
H(2) C(1) H(3) 109.5 no
C(4) C(2) H(4) 109.1 no
C(4) C(2) H(5) 109.3 no
C(4) C(2) H(6) 110.1 no
H(4) C(2) H(5) 109.5 no
H(4) C(2) H(6) 109.5 no
H(5) C(2) H(6) 109.5 no
C(4) C(3) H(7) 108.4 no
C(4) C(3) H(8) 109.7 no
C(4) C(3) H(9) 110.4 no
H(7) C(3) H(8) 109.5 no
H(7) C(3) H(9) 109.5 no
H(8) C(3) H(9) 109.5 no
C(5) C(6) H(10) 118.5 no
C(7) C(6) H(10) 119.9 no
C(6) C(7) H(11) 118.6 no
C(8) C(7) H(11) 118.4 no
C(8) C(9) H(12) 119.8 no
C(10) C(9) H(12) 119.7 no
C(5) C(10) H(13) 118.1 no
C(9) C(10) H(13) 119.1 no
C(11) C(12) H(14) 122.3 no
C(13) C(12) H(14) 121.5 no
C(14) C(15) H(15) 121.4 no
C(16) C(15) H(15) 121.3 no
C(13) C(18) H(16) 121.3 no
C(17) C(18) H(16) 121.1 no
C(16) C(19) H(17) 121.7 no
C(20) C(19) H(17) 122.1 no
C(21) C(22) H(18) 119.4 no
C(23) C(22) H(18) 119.6 no
C(22) C(23) H(19) 119.8 no
C(24) C(23) H(19) 119.8 no
C(24) C(25) H(20) 118.8 no
C(26) C(25) H(20) 119.6 no
C(21) C(26) H(21) 118.4 no
C(25) C(26) H(21) 119.1 no
C(27) C(28) H(22) 108.6 no
C(27) C(28) H(23) 110.0 no
C(27) C(28) H(24) 109.8 no
H(22) C(28) H(23) 109.5 no
H(22) C(28) H(24) 109.5 no
H(23) C(28) H(24) 109.5 no
C(27) C(29) H(25) 108.9 no
C(27) C(29) H(26) 110.4 no
C(27) C(29) H(27) 109.0 no
H(25) C(29) H(26) 109.5 no
H(25) C(29) H(27) 109.5 no
H(26) C(29) H(27) 109.5 no
C(27) C(30) H(28) 109.9 no
C(27) C(30) H(29) 109.9 no
C(27) C(30) H(30) 108.6 no
H(28) C(30) H(29) 109.5 no
H(28) C(30) H(30) 109.5 no
H(29) C(30) H(30) 109.5 no
C(31) C(32) H(31) 119.3 no
C(33) C(32) H(31) 120.4 no
C(32) C(33) H(32) 119.5 no
C(34) C(33) H(32) 119.3 no
C(33) C(34) H(33) 120.2 no
C(35) C(34) H(33) 119.7 no
C(34) C(35) H(34) 120.7 no
C(36) C(35) H(34) 120.1 no
C(31) C(36) H(35) 119.2 no
C(35) C(36) H(35) 120.3 no
C(37) C(38) H(36) 119.9 no
C(39) C(38) H(36) 120.4 no
C(38) C(39) H(37) 119.9 no
C(40) C(39) H(37) 120.9 no
C(39) C(40) H(38) 118.5 no
C(41) C(40) H(38) 119.7 no
C(40) C(41) H(39) 120.1 no
C(42) C(41) H(39) 120.4 no
C(37) C(42) H(40) 119.4 no
C(41) C(42) H(40) 120.8 no
Cl(1) C(43) H(41) 108.7 no
Cl(2) C(43) H(41) 108.0 no
Cl(3) C(43) H(41) 108.3 no
Cl(4) C(44) H(42) 108.6 no
Cl(5) C(44) H(42) 108.6 no
Cl(6) C(44) H(42) 109.2 no

loop_
_geom_bond_atom_site_label_1
_geom_bond_atom_site_label_2
_geom_bond_distance
_geom_bond_publ_flag
Cl(1) C(43) 1.751(9) no
Cl(2) C(43) 1.745(8) no
Cl(3) C(43) 1.746(8) no
Cl(4) C(44) 1.726(13) no
Cl(5) C(44) 1.738(9) no
Cl(6) C(44) 1.816(13) no
P(1) O(2) 1.493(5) no
P(1) C(11) 1.818(5) no
P(1) C(14) 1.815(6) no
P(1) C(37) 1.795(6) no
P(2) O(1) 1.490(4) no
P(2) C(17) 1.795(6) no
P(2) C(20) 1.828(5) no
P(2) C(31) 1.795(6) no
C(1) C(4) 1.539(13) no
C(2) C(4) 1.553(11) no
C(3) C(4) 1.538(10) no
C(4) C(5) 1.527(8) no
C(5) C(6) 1.405(11) no
C(5) C(10) 1.385(9) no
C(6) C(7) 1.367(9) no
C(7) C(8) 1.379(8) no
C(8) C(9) 1.401(11) no
C(8) C(11) 1.458(7) no
C(9) C(10) 1.393(9) no
C(11) C(12) 1.344(9) no
C(12) C(13) 1.482(7) no
C(13) C(14) 1.398(8) no
C(13) C(18) 1.389(9) no
C(14) C(15) 1.386(7) no
C(15) C(16) 1.394(9) no
C(16) C(17) 1.406(8) no
C(16) C(19) 1.477(7) no
C(17) C(18) 1.400(7) no
C(19) C(20) 1.343(9) no
C(20) C(21) 1.464(7) no
C(21) C(22) 1.429(7) no
C(21) C(26) 1.384(9) no
C(22) C(23) 1.397(8) no
C(23) C(24) 1.420(10) no
C(24) C(25) 1.400(8) no
C(24) C(27) 1.529(8) no
C(25) C(26) 1.373(8) no
C(27) C(28) 1.524(10) no
C(27) C(29) 1.514(10) no
C(27) C(30) 1.531(13) no
C(31) C(32) 1.398(8) no
C(31) C(36) 1.393(9) no
C(32) C(33) 1.381(11) no
C(33) C(34) 1.355(12) no
C(34) C(35) 1.398(9) no
C(35) C(36) 1.398(10) no
C(37) C(38) 1.402(9) no
C(37) C(42) 1.384(10) no
C(38) C(39) 1.384(10) no
C(39) C(40) 1.380(12) no
C(40) C(41) 1.368(11) no
C(41) C(42) 1.389(10) no
C(1) H(1) 0.950 no
C(1) H(2) 0.950 no
C(1) H(3) 0.950 no
C(2) H(4) 0.950 no
C(2) H(5) 0.950 no
C(2) H(6) 0.950 no
C(3) H(7) 0.950 no
C(3) H(8) 0.950 no
C(3) H(9) 0.950 no
C(6) H(10) 0.950 no
C(7) H(11) 0.950 no
C(9) H(12) 0.950 no
C(10) H(13) 0.950 no
C(12) H(14) 0.950 no
C(15) H(15) 0.950 no
C(18) H(16) 0.950 no
C(19) H(17) 0.950 no
C(22) H(18) 0.950 no
C(23) H(19) 0.950 no
C(25) H(20) 0.950 no
C(26) H(21) 0.950 no
C(28) H(22) 0.950 no
C(28) H(23) 0.950 no
C(28) H(24) 0.950 no
C(29) H(25) 0.950 no
C(29) H(26) 0.950 no
C(29) H(27) 0.950 no
C(30) H(28) 0.950 no
C(30) H(29) 0.950 no
C(30) H(30) 0.950 no
C(32) H(31) 0.950 no
C(33) H(32) 0.950 no
C(34) H(33) 0.950 no
C(35) H(34) 0.950 no
C(36) H(35) 0.950 no
C(38) H(36) 0.950 no
C(39) H(37) 0.950 no
C(40) H(38) 0.950 no
C(41) H(39) 0.950 no
C(42) H(40) 0.950 no
C(43) H(41) 0.950 no
C(44) H(42) 0.950 no
